data_2229433
loop_
_publ_author_name
'Pearce, Matthew A.'
'Tanski, Joseph M.'

_publ_section_title
;
 1-Chloro-2-methyl-3-nitrobenzene
;
_journal_coeditor_code JJ2075
_journal_issue 3
_journal_name_full 'Acta Crystallographica Section E'
_journal_page_first o608
_journal_paper_doi 10.1107/S1600536811004466
_journal_volume 67
_journal_year 2011
_chemical_formula_iupac 'C7 H6 Cl N O2'
_chemical_formula_moiety 'C7 H6 Cl N O2'
_chemical_formula_sum 'C7 H6 Cl N O2'
_chemical_formula_weight 171.58
_chemical_name_systematic
;
1-Chloro-2-methyl-3-nitrobenzene
;
_space_group_IT_number 61
_symmetry_cell_setting orthorhombic
_symmetry_space_group_name_Hall '-P 2ac 2ab'
_symmetry_space_group_name_H-M 'P b c a'
_atom_sites_solution_hydrogens geom
_atom_sites_solution_primary direct
_atom_sites_solution_secondary difmap
_audit_creation_method SHELXL-97
_cell_angle_alpha 90.00
_cell_angle_beta 90.00
_cell_angle_gamma 90.00
_cell_formula_units_Z 8
_cell_length_a 7.3061(5)
_cell_length_b 13.8392(9)
_cell_length_c 14.6799(10)
_cell_measurement_reflns_used 9979
_cell_measurement_temperature 125(2)
_cell_measurement_theta_max 30.47
_cell_measurement_theta_min 2.78
_cell_volume 1484.29(17)
_computing_cell_refinement 'SAINT (Bruker, 2007)'
_computing_data_collection 'APEX2 (Bruker, 2007)'
_computing_data_reduction 'SAINT (Bruker, 2007)'
_computing_molecular_graphics 'SHELXTL (Sheldrick, 2008)'
_computing_publication_material 'SHELXTL (Sheldrick, 2008)'
_computing_structure_refinement 'SHELXL97 (Sheldrick, 2008)'
_computing_structure_solution 'SHELXS97 (Sheldrick, 2008)'
_diffrn_ambient_temperature 125(2)
_diffrn_measured_fraction_theta_full 1.000
_diffrn_measured_fraction_theta_max 1.000
_diffrn_measurement_device_type 'Bruker APEXII CCD'
_diffrn_measurement_method '\f and \w'
_diffrn_radiation_monochromator graphite
_diffrn_radiation_source 'fine-focus sealed tube'
_diffrn_radiation_type MoK\a
_diffrn_radiation_wavelength 0.71073
_diffrn_reflns_av_R_equivalents 0.0381
_diffrn_reflns_av_sigmaI/netI 0.0182
_diffrn_reflns_limit_h_max 10
_diffrn_reflns_limit_h_min -10
_diffrn_reflns_limit_k_max 19
_diffrn_reflns_limit_k_min -19
_diffrn_reflns_limit_l_max 20
_diffrn_reflns_limit_l_min -20
_diffrn_reflns_number 22310
_diffrn_reflns_theta_full 30.47
_diffrn_reflns_theta_max 30.47
_diffrn_reflns_theta_min 2.78
_exptl_absorpt_coefficient_mu 0.456
_exptl_absorpt_correction_T_max 0.9558
_exptl_absorpt_correction_T_min 0.8677
_exptl_absorpt_correction_type multi-scan
_exptl_absorpt_process_details '(SADABS; Bruker, 2007)'
_exptl_crystal_colour colorless
_exptl_crystal_density_diffrn 1.536
_exptl_crystal_density_method 'not measured'
_exptl_crystal_description block
_exptl_crystal_F_000 704
_exptl_crystal_size_max 0.32
_exptl_crystal_size_mid 0.20
_exptl_crystal_size_min 0.10
_refine_diff_density_max 0.353
_refine_diff_density_min -0.375
_refine_ls_extinction_method none
_refine_ls_goodness_of_fit_ref 1.045
_refine_ls_hydrogen_treatment constr
_refine_ls_matrix_type full
_refine_ls_number_parameters 101
_refine_ls_number_reflns 2271
_refine_ls_number_restraints 0
_refine_ls_restrained_S_all 1.045
_refine_ls_R_factor_all 0.0374
_refine_ls_R_factor_gt 0.0314
_refine_ls_shift/su_max 0.001
_refine_ls_shift/su_mean 0.000
_refine_ls_structure_factor_coef Fsqd
_refine_ls_weighting_details 'calc w=1/[\s^2^(Fo^2^)+(0.0501P)^2^+0.4184P] where P=(Fo^2^+2Fc^2^)/3'
_refine_ls_weighting_scheme calc
_refine_ls_wR_factor_gt 0.0855
_refine_ls_wR_factor_ref 0.0901
_reflns_number_gt 1963
_reflns_number_total 2271
_reflns_threshold_expression I>2sigma(I)
_cod_data_source_file jj2075.cif
_cod_data_source_block I
_cod_database_code 2229433
_cod_database_fobs_code 2229433

loop_
_symmetry_equiv_pos_as_xyz
'x, y, z'
'-x+1/2, -y, z+1/2'
'-x, y+1/2, -z+1/2'
'x+1/2, -y+1/2, -z'
'-x, -y, -z'
'x-1/2, y, -z-1/2'
'x, -y-1/2, z-1/2'
'-x-1/2, y-1/2, z'

loop_
_atom_site_type_symbol
_atom_site_label
_atom_site_fract_x
_atom_site_fract_y
_atom_site_fract_z
_atom_site_U_iso_or_equiv
_atom_site_adp_type
_atom_site_calc_flag
_atom_site_refinement_flags
_atom_site_occupancy
_atom_site_disorder_assembly
_atom_site_disorder_group
Cl Cl 0.02248(4) 0.79411(2) 0.19541(2) 0.02921(10) Uani d . 1 . .
O O1 0.18412(16) 0.46030(7) 0.46513(7) 0.0383(2) Uani d . 1 . .
O O2 0.27741(17) 0.60583(8) 0.49519(6) 0.0414(3) Uani d . 1 . .
N N 0.21538(15) 0.54450(7) 0.44328(7) 0.0269(2) Uani d . 1 . .
C C1 0.09994(14) 0.68212(7) 0.23325(8) 0.0200(2) Uani d . 1 . .
C C2 0.11332(14) 0.66404(7) 0.32692(7) 0.0202(2) Uani d . 1 . .
C C3 0.18229(14) 0.57217(8) 0.34792(7) 0.0198(2) Uani d . 1 . .
C C4 0.22965(15) 0.50274(8) 0.28388(8) 0.0207(2) Uani d . 1 . .
H H4A 0.2734 0.4412 0.3026 0.025 Uiso calc R 1 . .
C C5 0.21212(15) 0.52466(8) 0.19236(7) 0.0218(2) Uani d . 1 . .
H H5A 0.2439 0.4783 0.1474 0.026 Uiso calc R 1 . .
C C6 0.14754(15) 0.61522(8) 0.16681(7) 0.0218(2) Uani d . 1 . .
H H6A 0.1360 0.6313 0.1041 0.026 Uiso calc R 1 . .
C C7 0.05257(18) 0.73682(9) 0.39679(9) 0.0294(3) Uani d . 1 . .
H H7A -0.0502 0.7744 0.3725 0.044 Uiso calc R 1 . .
H H7B 0.1544 0.7804 0.4111 0.044 Uiso calc R 1 . .
H H7C 0.0139 0.7032 0.4523 0.044 Uiso calc R 1 . .

loop_
_atom_site_aniso_label
_atom_site_aniso_U_11
_atom_site_aniso_U_22
_atom_site_aniso_U_33
_atom_site_aniso_U_12
_atom_site_aniso_U_13
_atom_site_aniso_U_23
Cl 0.02669(16) 0.01774(15) 0.04320(19) -0.00006(9) -0.00430(11) 0.00518(11)
O1 0.0576(6) 0.0269(5) 0.0303(5) -0.0020(4) 0.0027(4) 0.0077(4)
O2 0.0613(7) 0.0399(6) 0.0232(4) -0.0141(5) -0.0070(4) -0.0023(4)
N 0.0321(5) 0.0269(5) 0.0218(4) -0.0029(4) 0.0012(4) 0.0015(4)
C1 0.0176(4) 0.0150(4) 0.0274(5) -0.0011(4) -0.0013(4) 0.0010(4)
C2 0.0185(5) 0.0174(5) 0.0248(5) -0.0030(4) 0.0024(4) -0.0032(4)
C3 0.0208(5) 0.0197(5) 0.0189(5) -0.0033(4) 0.0009(4) 0.0007(4)
C4 0.0207(5) 0.0159(4) 0.0256(5) -0.0006(4) 0.0003(4) -0.0015(4)
C5 0.0221(5) 0.0202(5) 0.0232(5) -0.0012(4) 0.0013(4) -0.0054(4)
C6 0.0222(5) 0.0226(5) 0.0207(5) -0.0027(4) -0.0013(4) -0.0003(4)
C7 0.0326(6) 0.0234(5) 0.0324(6) -0.0011(5) 0.0074(5) -0.0095(5)

loop_
_atom_type_symbol
_atom_type_description
_atom_type_scat_dispersion_real
_atom_type_scat_dispersion_imag
_atom_type_scat_source
C C 0.0033 0.0016 'International Tables Vol C Tables 4.2.6.8 and 6.1.1.4'
H H 0.0000 0.0000 'International Tables Vol C Tables 4.2.6.8 and 6.1.1.4'
N N 0.0061 0.0033 'International Tables Vol C Tables 4.2.6.8 and 6.1.1.4'
O O 0.0106 0.0060 'International Tables Vol C Tables 4.2.6.8 and 6.1.1.4'
Cl Cl 0.1484 0.1585 'International Tables Vol C Tables 4.2.6.8 and 6.1.1.4'

loop_
_geom_angle_atom_site_label_1
_geom_angle_atom_site_label_2
_geom_angle_atom_site_label_3
_geom_angle_site_symmetry_1
_geom_angle_site_symmetry_3
_geom_angle
_geom_angle_publ_flag
O2 N O1 . . 124.17(11) ?
O2 N C3 . . 118.13(10) ?
O1 N C3 . . 117.66(10) ?
C6 C1 C2 . . 123.55(10) ?
C6 C1 Cl . . 116.78(8) ?
C2 C1 Cl . . 119.66(8) ?
C1 C2 C3 . . 113.76(10) ?
C1 C2 C7 . . 121.93(10) ?
C3 C2 C7 . . 124.29(10) ?
C4 C3 C2 . . 124.64(10) ?
C4 C3 N . . 115.04(10) ?
C2 C3 N . . 120.29(10) ?
C5 C4 C3 . . 118.87(10) ?
C5 C4 H4A . . 120.6 ?
C3 C4 H4A . . 120.6 ?
C4 C5 C6 . . 119.41(10) ?
C4 C5 H5A . . 120.3 ?
C6 C5 H5A . . 120.3 ?
C1 C6 C5 . . 119.74(10) ?
C1 C6 H6A . . 120.1 ?
C5 C6 H6A . . 120.1 ?
C2 C7 H7A . . 109.5 ?
C2 C7 H7B . . 109.5 ?
H7A C7 H7B . . 109.5 ?
C2 C7 H7C . . 109.5 ?
H7A C7 H7C . . 109.5 ?
H7B C7 H7C . . 109.5 ?

loop_
_geom_bond_atom_site_label_1
_geom_bond_atom_site_label_2
_geom_bond_site_symmetry_2
_geom_bond_distance
_geom_bond_publ_flag
Cl C1 . 1.7410(11) ?
O1 N . 1.2300(13) ?
O2 N . 1.2275(14) ?
N C3 . 1.4713(14) ?
C1 C6 . 1.3891(15) ?
C1 C2 . 1.4010(15) ?
C2 C3 . 1.4018(15) ?
C2 C7 . 1.5045(15) ?
C3 C4 . 1.3882(15) ?
C4 C5 . 1.3832(16) ?
C4 H4A . 0.9500 ?
C5 C6 . 1.3907(16) ?
C5 H5A . 0.9500 ?
C6 H6A . 0.9500 ?
C7 H7A . 0.9800 ?
C7 H7B . 0.9800 ?
C7 H7C . 0.9800 ?

loop_
_geom_torsion_atom_site_label_1
_geom_torsion_atom_site_label_2
_geom_torsion_atom_site_label_3
_geom_torsion_atom_site_label_4
_geom_torsion_site_symmetry_1
_geom_torsion_site_symmetry_2
_geom_torsion_site_symmetry_3
_geom_torsion_site_symmetry_4
_geom_torsion
_geom_torsion_publ_flag
C6 C1 C2 C3 . . . . 0.94(15) ?
Cl C1 C2 C3 . . . . -178.30(7) ?
C6 C1 C2 C7 . . . . -177.26(11) ?
Cl C1 C2 C7 . . . . 3.50(15) ?
C1 C2 C3 C4 . . . . -1.68(15) ?
C7 C2 C3 C4 . . . . 176.46(11) ?
C1 C2 C3 N . . . . 176.17(9) ?
C7 C2 C3 N . . . . -5.69(16) ?
O2 N C3 C4 . . . . 139.50(12) ?
O1 N C3 C4 . . . . -38.35(15) ?
O2 N C3 C2 . . . . -38.54(16) ?
O1 N C3 C2 . . . . 143.61(12) ?
C2 C3 C4 C5 . . . . 1.31(17) ?
N C3 C4 C5 . . . . -176.63(10) ?
C3 C4 C5 C6 . . . . -0.09(17) ?
C2 C1 C6 C5 . . . . 0.13(17) ?
Cl C1 C6 C5 . . . . 179.39(8) ?
C4 C5 C6 C1 . . . . -0.59(17) ?

loop_
_cod_related_entry_id
_cod_related_entry_database
_cod_related_entry_code
1 ChemSpider 6484
